data_7115847
loop_
_publ_author_name
'Hamish H.-M. Yeung'
'Monica Kosa'
'John M. Griffin'
'Clare P. Grey'
'Dan T. Major'
'Anthony K. Cheetham'

_publ_section_title
;
 Topotactic elimination of water across a C-C ligand bond in a dense 3-D
 metal-organic framework
;
_journal_name_full Chem.Commun.
_journal_page_first 13292
_journal_paper_doi 10.1039/C4cc06136E
_journal_volume 50
_journal_year 2014
_chemical_formula_moiety 'C4 H2 Li2 O4'
_chemical_formula_sum 'C4 H2 Li2 O4'
_chemical_formula_weight 127.94
_chemical_name_common 'Lithium fumarate'
_chemical_name_systematic
;
 Dilithium fumarate
;
_space_group_IT_number 2
_symmetry_cell_setting triclinic
_symmetry_space_group_name_Hall '-P 1'
_symmetry_space_group_name_H-M 'P -1'
_atom_sites_solution_hydrogens geom
_atom_sites_solution_primary direct
_atom_sites_solution_secondary difmap
_audit_creation_method SHELXL-97
_cell_angle_alpha 76.777(5)
_cell_angle_beta 86.619(6)
_cell_angle_gamma 78.680(6)
_cell_formula_units_Z 1
_cell_length_a 3.3392(3)
_cell_length_b 4.9297(3)
_cell_length_c 7.4736(5)
_cell_measurement_reflns_used 1861
_cell_measurement_temperature 120
_cell_measurement_theta_max 29.3201
_cell_measurement_theta_min 4.3153
_cell_volume 117.420(15)
_computing_cell_refinement
;
CrysAlisPro, Agilent Technologies,
Version 1.171.35.11 (release 16-05-2011 CrysAlis171 .NET)
(compiled May 16 2011,17:55:39)
;
_computing_data_collection
;
CrysAlisPro, Agilent Technologies,
Version 1.171.35.11 (release 16-05-2011 CrysAlis171 .NET)
(compiled May 16 2011,17:55:39)
;
_computing_data_reduction
;
CrysAlisPro, Agilent Technologies,
Version 1.171.35.11 (release 16-05-2011 CrysAlis171 .NET)
(compiled May 16 2011,17:55:39)
;
_computing_molecular_graphics 'Ortep & Mercury'
_computing_structure_refinement 'SHELXL-97 (Sheldrick, 2008)'
_computing_structure_solution Sir-92
_diffrn_ambient_temperature 120
_diffrn_detector_area_resol_mean 16.1183
_diffrn_measured_fraction_theta_full 0.998
_diffrn_measured_fraction_theta_max 0.897
_diffrn_measurement_device_type 'Xcalibur, Eos, Gemini ultra'
_diffrn_measurement_method '\w scans'
_diffrn_radiation_monochromator graphite
_diffrn_radiation_source 'Enhance (Mo) X-ray Source'
_diffrn_radiation_type MoK\a
_diffrn_radiation_wavelength 0.71073
_diffrn_reflns_av_R_equivalents 0.0179
_diffrn_reflns_av_sigmaI/netI 0.0100
_diffrn_reflns_limit_h_max 4
_diffrn_reflns_limit_h_min -4
_diffrn_reflns_limit_k_max 6
_diffrn_reflns_limit_k_min -6
_diffrn_reflns_limit_l_max 10
_diffrn_reflns_limit_l_min -10
_diffrn_reflns_number 3120
_diffrn_reflns_theta_full 25.00
_diffrn_reflns_theta_max 29.38
_diffrn_reflns_theta_min 4.32
_exptl_absorpt_coefficient_mu 0.155
_exptl_absorpt_correction_T_max 1.00000
_exptl_absorpt_correction_T_min 0.77994
_exptl_absorpt_correction_type multi-scan
_exptl_absorpt_process_details
;
CrysAlisPro, Agilent Technologies,
Version 1.171.35.11 (release 16-05-2011 CrysAlis171 .NET)
(compiled May 16 2011,17:55:39)
Empirical absorption correction using spherical harmonics,
 implemented in SCALE3 ABSPACK scaling algorithm.
;
_exptl_crystal_colour colourless
_exptl_crystal_density_diffrn 1.809
_exptl_crystal_density_method 'not measured'
_exptl_crystal_description rod
_exptl_crystal_F_000 64
_exptl_crystal_size_max 0.9
_exptl_crystal_size_mid 0.35
_exptl_crystal_size_min 0.05
_refine_diff_density_max 0.446
_refine_diff_density_min -0.314
_refine_diff_density_rms 0.057
_refine_ls_extinction_method none
_refine_ls_goodness_of_fit_ref 1.107
_refine_ls_hydrogen_treatment mixed
_refine_ls_matrix_type full
_refine_ls_number_parameters 49
_refine_ls_number_reflns 586
_refine_ls_number_restraints 0
_refine_ls_restrained_S_all 1.107
_refine_ls_R_factor_all 0.0277
_refine_ls_R_factor_gt 0.0267
_refine_ls_shift/su_max 0.000
_refine_ls_shift/su_mean 0.000
_refine_ls_structure_factor_coef Fsqd
_refine_ls_weighting_details 'calc w=1/[\s^2^(Fo^2^)+(0.0472P)^2^+0.0336P] where P=(Fo^2^+2Fc^2^)/3'
_refine_ls_weighting_scheme calc
_refine_ls_wR_factor_gt 0.0761
_refine_ls_wR_factor_ref 0.0775
_reflns_number_gt 558
_reflns_number_total 586
_reflns_threshold_expression >2\s(I)
_cod_data_source_file c4cc06136e2.cif
_cod_data_source_block exp_2198
_cod_original_cell_volume 117.421(15)
_cod_database_code 7115847

loop_
_symmetry_equiv_pos_as_xyz
'x, y, z'
'-x, -y, -z'

loop_
_atom_site_label
_atom_site_type_symbol
_atom_site_fract_x
_atom_site_fract_y
_atom_site_fract_z
_atom_site_U_iso_or_equiv
_atom_site_adp_type
_atom_site_occupancy
_atom_site_symmetry_multiplicity
_atom_site_calc_flag
O1 O 0.89721(18) -0.18475(13) 0.71909(8) 0.0098(2) Uani 1 1 d
O2 O 0.59625(19) 0.27147(13) 0.64509(8) 0.0099(2) Uani 1 1 d
C1 C 0.7996(2) 0.06094(18) 0.75257(11) 0.0081(2) Uani 1 1 d
C2 C 0.9194(3) 0.10644(17) 0.93227(11) 0.0089(2) Uani 1 1 d
H1 H 0.867(4) 0.297(3) 0.9457(17) 0.011 Uiso 1 1 d
Li1 Li 0.4499(5) 0.6788(3) 0.6228(2) 0.0123(3) Uani 1 1 d

loop_
_atom_site_aniso_label
_atom_site_aniso_U_11
_atom_site_aniso_U_22
_atom_site_aniso_U_33
_atom_site_aniso_U_23
_atom_site_aniso_U_13
_atom_site_aniso_U_12
O1 0.0109(3) 0.0086(3) 0.0104(3) -0.0034(2) -0.0007(2) -0.0015(2)
O2 0.0117(3) 0.0089(3) 0.0084(3) -0.0011(2) -0.0020(2) -0.0005(2)
C1 0.0071(4) 0.0097(4) 0.0078(4) -0.0018(3) 0.0008(3) -0.0029(3)
C2 0.0096(4) 0.0090(4) 0.0087(4) -0.0032(3) -0.0005(3) -0.0021(3)
Li1 0.0141(7) 0.0115(7) 0.0115(7) -0.0041(6) -0.0012(6) -0.0011(6)

loop_
_atom_type_symbol
_atom_type_description
_atom_type_scat_dispersion_real
_atom_type_scat_dispersion_imag
_atom_type_scat_source
Li Li -0.0003 0.0001 'International Tables Vol C Tables 4.2.6.8 and 6.1.1.4'
H H 0.0000 0.0000 'International Tables Vol C Tables 4.2.6.8 and 6.1.1.4'
C C 0.0033 0.0016 'International Tables Vol C Tables 4.2.6.8 and 6.1.1.4'
O O 0.0106 0.0060 'International Tables Vol C Tables 4.2.6.8 and 6.1.1.4'

loop_
_geom_angle_atom_site_label_1
_geom_angle_atom_site_label_2
_geom_angle_atom_site_label_3
_geom_angle
_geom_angle_site_symmetry_1
_geom_angle_site_symmetry_3
C1 O1 Li1 115.03(7) . 1_545
C1 O1 Li1 121.32(7) . 1_645
Li1 O1 Li1 114.32(8) 1_545 1_645
C1 O2 Li1 137.45(7) . .
C1 O2 Li1 126.25(7) . 2_666
Li1 O2 Li1 90.80(7) . 2_666
O2 C1 O1 123.88(8) . .
O2 C1 C2 117.08(7) . .
O1 C1 C2 119.01(8) . .
O2 C1 Li1 92.63(6) . 1_545
O1 C1 Li1 40.47(5) . 1_545
C2 C1 Li1 138.93(7) . 1_545
C2 C2 C1 122.63(10) 2_757 .
O2 Li1 O2 89.20(7) . 2_666
O2 Li1 O1 109.62(8) . 1_565
O2 Li1 O1 119.10(8) 2_666 1_565
O2 Li1 O1 115.19(8) . 1_465
O2 Li1 O1 107.15(8) 2_666 1_465
O1 Li1 O1 114.32(8) 1_565 1_465
O2 Li1 C1 132.91(8) . 1_565
O2 Li1 C1 118.58(7) 2_666 1_565
O1 Li1 C1 24.50(3) 1_565 1_565
O1 Li1 C1 93.28(6) 1_465 1_565
O2 Li1 Li1 45.04(5) . 2_666
O2 Li1 Li1 44.16(5) 2_666 2_666
O1 Li1 Li1 125.32(10) 1_565 2_666
O1 Li1 Li1 120.35(10) 1_465 2_666
C1 Li1 Li1 144.38(10) 1_565 2_666
O2 Li1 Li1 93.08(5) . 1_455
O2 Li1 Li1 83.47(5) 2_666 1_455
O1 Li1 Li1 147.14(5) 1_565 1_455
O1 Li1 Li1 32.81(5) 1_465 1_455
C1 Li1 Li1 125.11(4) 1_565 1_455
Li1 Li1 Li1 87.54(7) 2_666 1_455
O2 Li1 Li1 86.92(5) . 1_655
O2 Li1 Li1 96.53(5) 2_666 1_655
O1 Li1 Li1 32.86(5) 1_565 1_655
O1 Li1 Li1 147.19(5) 1_465 1_655
C1 Li1 Li1 54.89(4) 1_565 1_655
Li1 Li1 Li1 92.46(7) 2_666 1_655
Li1 Li1 Li1 180.00(11) 1_455 1_655
O2 Li1 Li1 146.46(10) . 2_676
O2 Li1 Li1 65.42(6) 2_666 2_676
O1 Li1 Li1 69.08(6) 1_565 2_676
O1 Li1 Li1 93.95(7) 1_465 2_676
C1 Li1 Li1 55.68(5) 1_565 2_676
Li1 Li1 Li1 106.64(10) 2_666 2_676
Li1 Li1 Li1 104.68(5) 1_455 2_676
Li1 Li1 Li1 75.32(5) 1_655 2_676

loop_
_geom_bond_atom_site_label_1
_geom_bond_atom_site_label_2
_geom_bond_distance
_geom_bond_site_symmetry_2
O1 C1 1.2688(10) .
O1 Li1 1.9858(17) 1_545
O1 Li1 1.9884(17) 1_645
O2 C1 1.2608(10) .
O2 Li1 1.9416(17) .
O2 Li1 1.9724(17) 2_666
C1 C2 1.5002(11) .
C1 Li1 2.7722(17) 1_545
C2 C2 1.3313(16) 2_757
Li1 O2 1.9724(17) 2_666
Li1 O1 1.9858(17) 1_565
Li1 O1 1.9884(17) 1_465
Li1 C1 2.7722(17) 1_565
Li1 Li1 2.787(3) 2_666
Li1 Li1 3.3392(3) 1_455
Li1 Li1 3.3392(3) 1_655
Li1 Li1 3.346(3) 2_676

loop_
_geom_torsion_atom_site_label_1
_geom_torsion_atom_site_label_2
_geom_torsion_atom_site_label_3
_geom_torsion_atom_site_label_4
_geom_torsion
_geom_torsion_site_symmetry_1
_geom_torsion_site_symmetry_4
Li1 O2 C1 O1 -169.11(9) . .
Li1 O2 C1 O1 -23.56(13) 2_666 .
Li1 O2 C1 C2 12.73(14) . .
Li1 O2 C1 C2 158.28(8) 2_666 .
Li1 O2 C1 Li1 163.32(12) . 1_545
Li1 O2 C1 Li1 -51.13(10) 2_666 1_545
Li1 O1 C1 O2 -45.42(11) 1_545 .
Li1 O1 C1 O2 99.29(10) 1_645 .
Li1 O1 C1 C2 132.70(8) 1_545 .
Li1 O1 C1 C2 -82.59(10) 1_645 .
Li1 O1 C1 Li1 144.71(13) 1_645 1_545
O2 C1 C2 C2 169.90(10) . 2_757
O1 C1 C2 C2 -8.35(15) . 2_757
Li1 C1 C2 C2 38.21(17) 1_545 2_757
C1 O2 Li1 O2 152.85(10) . 2_666
Li1 O2 Li1 O2 0.0 2_666 2_666
C1 O2 Li1 O1 32.09(14) . 1_565
Li1 O2 Li1 O1 -120.76(10) 2_666 1_565
C1 O2 Li1 O1 -98.52(12) . 1_465
Li1 O2 Li1 O1 108.62(10) 2_666 1_465
C1 O2 Li1 C1 23.04(16) . 1_565
Li1 O2 Li1 C1 -129.81(13) 2_666 1_565
C1 O2 Li1 Li1 152.85(10) . 2_666
C1 O2 Li1 Li1 -123.73(10) . 1_455
Li1 O2 Li1 Li1 83.42(5) 2_666 1_455
C1 O2 Li1 Li1 56.27(10) . 1_655
Li1 O2 Li1 Li1 -96.58(5) 2_666 1_655
C1 O2 Li1 Li1 113.56(17) . 2_676
Li1 O2 Li1 Li1 -39.29(14) 2_666 2_676
